data_4315832
loop_
_publ_author_name
'Magnus Gustafsson'
'Andreas Fischer'
'Andrey Ilyukhin'
'Mikhail Maliarik'
'Per Nordblad'

_publ_contact_author_address
;Department of Chemistry, 
Link\"oping University,
SE-581 83 Link\"oping,
Sweden
;
_publ_contact_author_email mikhail.maliarik@hotmail.com
_publ_contact_author_name 'Mikhail Maliarik '
_publ_section_title
;
 Novel Polynuclear Nickel(II) Complex: Hydrazine, Sulfato, and Hydroxo
 Bridging in an Unusual Metal Hexamer. Crystal Structure and Magnetic
 Properties of [Ni6(N2H4)6(SO4)4(OH)2(H2O)8](SO4)(H2O)10
;
_journal_name_full 'Inorganic Chemistry'
_journal_page_first 5359
_journal_page_last 5361
_journal_paper_doi 10.1021/ic100648c
_journal_volume 49
_journal_year 2010
_chemical_compound_source 'synthesis as described'
_chemical_formula_moiety 'H62 N12 Ni6 O40 S5'
_chemical_formula_sum 'H62 N12 Ni6 O40 S5'
_chemical_formula_weight 1383.18
_chemical_name_systematic
;
 ?
;
_space_group_IT_number 2
_symmetry_cell_setting triclinic
_symmetry_Int_Tables_number 2
_symmetry_space_group_name_Hall '-P 1'
_symmetry_space_group_name_H-M 'P -1'
_atom_sites_solution_hydrogens difmap
_atom_sites_solution_primary direct
_atom_sites_solution_secondary difmap
_audit_conform_dict_location ftp://ftp.iucr.org/pub/cif_core.dic
_audit_conform_dict_name cif_core.dic
_audit_conform_dict_version 2.2
_audit_creation_date 2006-07-20T17:13:14-00:00
_audit_creation_method 'WinGX routine CIF_UPDATE'
_cell_angle_alpha 60.19(2)
_cell_angle_beta 71.96(2)
_cell_angle_gamma 69.23(2)
_cell_formula_units_Z 1
_cell_length_a 10.965(2)
_cell_length_b 11.214(3)
_cell_length_c 11.306(3)
_cell_measurement_reflns_used 24
_cell_measurement_temperature 295(2)
_cell_measurement_theta_max 29.8
_cell_measurement_theta_min 25.4
_cell_measurement_wavelength 1.54184
_cell_volume 1112.5(5)
_computing_cell_refinement 'CAD4 Express (Enraf Nonius, 1994)'
_computing_data_collection 'CAD4 Express (Enraf Nonius, 1994)'
_computing_data_reduction 'XCAD4 (Harms & Wocadlo, 1995)'
_computing_molecular_graphics 'Ortep-3 for Windows (Farrugia, 1997)'
_computing_publication_material 'WinGX publication routines (Farrugia, 1999)'
_computing_structure_refinement 'SHELXL-97 (Sheldrick, 1997)'
_computing_structure_solution 'SHELXS-97 (Sheldrick, 1997)'
_diffrn_ambient_temperature 295(2)
_diffrn_detector 'scintillation LiI'
_diffrn_detector_dtime 1.195
_diffrn_measured_fraction_theta_full 0.993
_diffrn_measured_fraction_theta_max 0.993
_diffrn_measurement_device '\k-geometry diffractometer'
_diffrn_measurement_device_type 'Enraf Nonius TurboCAD4'
_diffrn_measurement_method 'non-profiled omega scans'
_diffrn_orient_matrix_type
;
  x-axis points to radiation source
  the matrix is specified in reciprocal space
;
_diffrn_orient_matrix_UB_11 -0.067196
_diffrn_orient_matrix_UB_12 0.024421
_diffrn_orient_matrix_UB_13 0.072489
_diffrn_orient_matrix_UB_21 -0.006445
_diffrn_orient_matrix_UB_22 0.103204
_diffrn_orient_matrix_UB_23 -0.062176
_diffrn_orient_matrix_UB_31 -0.072106
_diffrn_orient_matrix_UB_32 0.003475
_diffrn_orient_matrix_UB_33 -0.039107
_diffrn_radiation_monochromator graphite
_diffrn_radiation_probe x-ray
_diffrn_radiation_type CuK\a
_diffrn_radiation_wavelength 1.54184
_diffrn_reflns_av_R_equivalents 0.0722
_diffrn_reflns_av_unetI/netI 0.074
_diffrn_reflns_limit_h_max 11
_diffrn_reflns_limit_h_min -13
_diffrn_reflns_limit_k_max 13
_diffrn_reflns_limit_k_min -13
_diffrn_reflns_limit_l_max 13
_diffrn_reflns_limit_l_min -13
_diffrn_reflns_number 7537
_diffrn_reflns_theta_full 70.11
_diffrn_reflns_theta_max 70.11
_diffrn_reflns_theta_min 4.37
_diffrn_source 'Enraf Nonius FR590'
_diffrn_standards_decay_% 3
_diffrn_standards_interval_time 120
_diffrn_standards_number 2
_exptl_absorpt_coefficient_mu 6.084
_exptl_absorpt_correction_T_max 0.7651
_exptl_absorpt_correction_T_min 0.3427
_exptl_absorpt_correction_type multi-scan
_exptl_absorpt_process_details
;
        [c.f. r.h. blessing, acta cryst. (1995), a51, 33-38]
;
_exptl_crystal_colour blue
_exptl_crystal_density_diffrn 2.065
_exptl_crystal_density_method 'not measured'
_exptl_crystal_description block
_exptl_crystal_F_000 714
_exptl_crystal_size_max 0.4
_exptl_crystal_size_mid 0.3
_exptl_crystal_size_min 0.2
_refine_diff_density_max 0.776
_refine_diff_density_min -0.749
_refine_diff_density_rms 0.13
_refine_ls_extinction_method none
_refine_ls_goodness_of_fit_ref 1.023
_refine_ls_hydrogen_treatment mixed
_refine_ls_matrix_type full
_refine_ls_number_parameters 341
_refine_ls_number_reflns 4206
_refine_ls_number_restraints 0
_refine_ls_restrained_S_all 1.023
_refine_ls_R_factor_all 0.0595
_refine_ls_R_factor_gt 0.0489
_refine_ls_shift/su_max 0
_refine_ls_shift/su_mean 0
_refine_ls_structure_factor_coef Fsqd
_refine_ls_weighting_details 'calc w=1/[\s^2^(Fo^2^)+(0.0700P)^2^+4.0000P] where P=(Fo^2^+2Fc^2^)/3'
_refine_ls_weighting_scheme calc
_refine_ls_wR_factor_gt 0.1428
_refine_ls_wR_factor_ref 0.1504
_reflns_number_gt 3514
_reflns_number_total 4206
_reflns_threshold_expression >2sigma(I)
_cod_data_source_file ic100648c_si_002.cif
_cod_data_source_block ni01
_cod_database_code 4315832

loop_
_symmetry_equiv_pos_as_xyz
'x, y, z'
'-x, -y, -z'

loop_
_atom_site_label
_atom_site_type_symbol
_atom_site_fract_x
_atom_site_fract_y
_atom_site_fract_z
_atom_site_U_iso_or_equiv
_atom_site_adp_type
_atom_site_occupancy
_atom_site_symmetry_multiplicity
_atom_site_calc_flag
_atom_site_refinement_flags
_atom_site_disorder_assembly
_atom_site_disorder_group
Ni1 Ni 0.68189(7) 0.14400(8) 0.29521(8) 0.0244(2) Uani 1 1 d . . .
Ni2 Ni 0.68403(7) 0.27408(8) -0.04611(7) 0.0206(2) Uani 1 1 d . . .
Ni3 Ni 0.68571(7) -0.07105(8) 0.16361(8) 0.0212(2) Uani 1 1 d . . .
S1 S 0.43626(9) 0.17762(12) 0.17903(11) 0.0236(2) Uani 1 1 d . . .
S2 S 1.00034(10) -0.24019(13) 0.10425(13) 0.0277(3) Uani 1 1 d . . .
S3 S 0.5 0.5 0.5 0.0416(4) Uani 1 2 d S . .
O1 O 0.7384(3) 0.1010(3) 0.1286(3) 0.0206(6) Uani 1 1 d . . .
H1 H 0.8168 0.0975 0.1038 0.025 Uiso 1 1 d . . .
O2 O 0.4827(3) 0.1524(4) 0.3014(3) 0.0282(7) Uani 1 1 d . . .
O3 O 0.4827(3) 0.2968(3) 0.0551(3) 0.0273(7) Uani 1 1 d . . .
O4 O 0.4858(3) 0.0494(3) 0.1559(3) 0.0260(7) Uani 1 1 d . . .
O5 O 0.2910(3) 0.2143(4) 0.2030(4) 0.0346(8) Uani 1 1 d . . .
O6 O 0.8809(3) -0.1955(4) 0.1901(4) 0.0333(8) Uani 1 1 d . . .
O7 O 1.1161(3) -0.2427(4) 0.1477(3) 0.0273(7) Uani 1 1 d . . .
O8 O 0.9973(4) -0.1422(5) -0.0415(4) 0.0499(11) Uani 1 1 d . . .
O9 O 1.0118(4) -0.3839(5) 0.1265(6) 0.0603(14) Uani 1 1 d . . .
O101 O 0.5444(15) 0.6225(15) 0.4718(14) 0.060(3) Uiso 0.38 1 d P . .
O102 O 0.5283(15) 0.4599(15) 0.3925(14) 0.043(3) Uiso 0.3 1 d P . .
O103 O 0.5419(13) 0.3803(12) 0.6329(12) 0.052(3) Uiso 0.43 1 d P . .
O104 O 0.373(2) 0.546(3) 0.467(3) 0.047(5) Uiso 0.18 1 d P . .
O105 O 0.602(2) 0.448(2) 0.396(2) 0.038(4) Uiso 0.22 1 d P . .
O106 O 0.617(3) 0.577(3) 0.458(3) 0.034(5) Uiso 0.15 1 d P . .
O107 O 0.617(3) 0.413(4) 0.466(4) 0.048(7) Uiso 0.14 1 d P . .
O108 O 0.598(3) 0.365(3) 0.607(3) 0.025(6) Uiso 0.11 1 d P . .
O109 O 0.638(6) 0.513(8) 0.446(7) 0.064(15) Uiso 0.09 1 d P . .
O14 O 0.6247(4) 0.1706(4) 0.4746(4) 0.0353(8) Uani 1 1 d . . .
H14 H 0.601 0.26 0.4687 0.042 Uiso 1 1 d . . .
H15 H 0.6955 0.1192 0.5302 0.042 Uiso 1 1 d . . .
O15 O 0.8764(4) 0.1451(5) 0.2899(4) 0.0437(9) Uani 1 1 d . . .
H16 H 0.9278 0.1466 0.2199 0.052 Uiso 1 1 d . . .
H17 H 0.9014 0.2262 0.2835 0.052 Uiso 1 1 d . . .
O16 O 0.6318(3) 0.4572(4) -0.2216(4) 0.0327(8) Uani 1 1 d . . .
H18 H 0.6023 0.4606 -0.276 0.039 Uiso 1 1 d . . .
H19 H 0.6866 0.4892 -0.2449 0.039 Uiso 1 1 d . . .
O17 O 0.6262(3) -0.2359(4) 0.1834(4) 0.0328(7) Uani 1 1 d . . .
H20 H 0.6638 -0.2941 0.1485 0.039 Uiso 1 1 d . . .
H21 H 0.6015 -0.2783 0.2686 0.039 Uiso 1 1 d . . .
O18 O 0.8004(4) 0.6054(5) 0.0547(5) 0.0498(10) Uani 1 1 d . . .
H22 H 0.7832 0.6605 -0.0367 0.06 Uiso 1 1 d . . .
H23 H 0.8682 0.6268 0.0569 0.06 Uiso 1 1 d . . .
O19 O 1.0347(7) -0.1805(8) 0.3807(7) 0.090(2) Uani 1 1 d . . .
H24 H 1.0557 -0.206 0.2986 0.108 Uiso 1 1 d . . .
H25 H 1.0718 -0.2716 0.4438 0.108 Uiso 1 1 d . . .
O201 O 0.8173(8) 0.6041(9) -0.3313(9) 0.067(2) Uiso 0.7 1 d P . .
O202 O 0.819(2) 0.600(2) -0.393(3) 0.082(6) Uiso 0.3 1 d P . .
O211 O 0.8374(10) 0.0047(11) 0.6026(10) 0.059(2) Uiso 0.54 1 d P . .
O212 O 0.8052(13) 0.0443(14) 0.6395(14) 0.069(3) Uiso 0.46 1 d P . .
O221 O 0.1326(15) 0.6253(16) 0.6469(15) 0.086(4) Uiso 0.47 1 d P . .
O222 O 0.133(2) 0.550(2) 0.591(2) 0.098(6) Uiso 0.33 1 d P . .
O223 O 0.093(5) 0.466(5) 0.559(5) 0.116(13) Uiso 0.2 1 d P . .
N1 N 0.6458(4) 0.3634(4) 0.1730(4) 0.0274(8) Uani 1 1 d . . .
H2 H 0.563(7) 0.392(6) 0.179(6) 0.033 Uiso 1 1 d . . .
H3 H 0.686(6) 0.420(6) 0.183(6) 0.033 Uiso 1 1 d . . .
N2 N 0.7015(4) 0.4040(4) 0.0259(4) 0.0239(8) Uani 1 1 d . . .
H4 H 0.785(6) 0.403(6) 0.020(6) 0.029 Uiso 1 1 d . . .
H5 H 0.668(6) 0.494(7) -0.026(6) 0.029 Uiso 1 1 d . . .
N3 N 0.6563(4) 0.1503(4) -0.1211(4) 0.0250(8) Uani 1 1 d . . .
H6 H 0.570(6) 0.163(6) -0.104(6) 0.03 Uiso 1 1 d . . .
H7 H 0.690(6) 0.186(6) -0.222(6) 0.03 Uiso 1 1 d . . .
N4 N 0.7195(4) 0.0009(4) -0.0503(4) 0.0252(8) Uani 1 1 d . . .
H8 H 0.802(6) -0.001(6) -0.078(6) 0.03 Uiso 1 1 d . . .
H9 H 0.687(6) -0.044(6) -0.075(6) 0.03 Uiso 1 1 d . . .
N5 N 0.6555(4) -0.1407(5) 0.3772(4) 0.0292(9) Uani 1 1 d . . .
H10 H 0.572(7) -0.118(6) 0.402(6) 0.035 Uiso 1 1 d . . .
H11 H 0.678(6) -0.227(7) 0.422(6) 0.035 Uiso 1 1 d . . .
N6 N 0.7188(5) -0.0751(5) 0.4166(5) 0.0313(9) Uani 1 1 d . . .
H12 H 0.694(6) -0.107(7) 0.511(7) 0.038 Uiso 1 1 d . . .
H13 H 0.800(7) -0.107(7) 0.404(6) 0.038 Uiso 1 1 d . . .

loop_
_atom_site_aniso_label
_atom_site_aniso_U_11
_atom_site_aniso_U_22
_atom_site_aniso_U_33
_atom_site_aniso_U_23
_atom_site_aniso_U_13
_atom_site_aniso_U_12
Ni1 0.0191(4) 0.0284(4) 0.0258(4) -0.0133(3) -0.0053(3) -0.0022(3)
Ni2 0.0142(3) 0.0226(4) 0.0247(4) -0.0093(3) -0.0062(3) -0.0032(3)
Ni3 0.0147(3) 0.0229(4) 0.0255(4) -0.0102(3) -0.0032(3) -0.0046(3)
S1 0.0119(5) 0.0266(5) 0.0298(6) -0.0115(4) -0.0040(4) -0.0027(4)
S2 0.0126(5) 0.0357(6) 0.0391(6) -0.0218(5) -0.0040(4) -0.0026(4)
S3 0.0620(12) 0.0346(10) 0.0299(9) -0.0122(8) -0.0051(8) -0.0187(9)
O1 0.0111(12) 0.0252(16) 0.0255(15) -0.0114(13) -0.0044(11) -0.0027(11)
O2 0.0195(15) 0.0357(18) 0.0291(17) -0.0163(15) -0.0026(12) -0.0043(13)
O3 0.0151(14) 0.0288(17) 0.0316(17) -0.0089(14) -0.0050(12) -0.0038(12)
O4 0.0171(14) 0.0242(16) 0.0394(18) -0.0166(14) -0.0065(13) -0.0022(12)
O5 0.0163(15) 0.0359(19) 0.048(2) -0.0191(17) -0.0026(14) -0.0029(13)
O6 0.0149(15) 0.039(2) 0.0349(18) -0.0140(16) -0.0040(13) 0.0021(13)
O7 0.0136(14) 0.042(2) 0.0291(17) -0.0191(15) -0.0010(12) -0.0067(13)
O8 0.0229(17) 0.086(3) 0.032(2) -0.024(2) -0.0057(15) -0.0045(19)
O9 0.033(2) 0.045(2) 0.125(4) -0.055(3) -0.026(2) 0.0045(18)
O14 0.0353(18) 0.040(2) 0.0337(19) -0.0206(16) -0.0041(15) -0.0074(15)
O15 0.0253(17) 0.064(3) 0.045(2) -0.027(2) -0.0056(15) -0.0100(17)
O16 0.0318(17) 0.0328(19) 0.0337(18) -0.0107(15) -0.0156(14) -0.0051(14)
O17 0.0314(17) 0.0293(18) 0.0407(19) -0.0150(15) -0.0048(14) -0.0120(14)
O18 0.040(2) 0.055(3) 0.072(3) -0.036(2) -0.018(2) -0.0126(19)
O19 0.100(5) 0.101(5) 0.084(4) -0.052(4) -0.040(4) -0.001(4)
N1 0.0221(19) 0.029(2) 0.032(2) -0.0144(17) -0.0044(16) -0.0049(16)
N2 0.0195(18) 0.024(2) 0.0241(19) -0.0060(16) -0.0063(14) -0.0053(15)
N3 0.0199(18) 0.026(2) 0.026(2) -0.0084(16) -0.0097(15) -0.0025(15)
N4 0.0225(19) 0.026(2) 0.028(2) -0.0126(16) -0.0050(15) -0.0056(15)
N5 0.0197(19) 0.031(2) 0.028(2) -0.0089(18) -0.0008(15) -0.0050(16)
N6 0.032(2) 0.030(2) 0.026(2) -0.0088(18) -0.0080(17) -0.0026(17)

loop_
_atom_type_symbol
_atom_type_description
_atom_type_scat_dispersion_real
_atom_type_scat_dispersion_imag
_atom_type_scat_source
H H 0 0 'International Tables Vol C Tables 4.2.6.8 and 6.1.1.4'
N N 0.0311 0.018 'International Tables Vol C Tables 4.2.6.8 and 6.1.1.4'
Ni Ni -3.0029 0.5091 'International Tables Vol C Tables 4.2.6.8 and 6.1.1.4'
O O 0.0492 0.0322 'International Tables Vol C Tables 4.2.6.8 and 6.1.1.4'
S S 0.3331 0.5567 'International Tables Vol C Tables 4.2.6.8 and 6.1.1.4'

loop_
_geom_angle_atom_site_label_1
_geom_angle_atom_site_label_2
_geom_angle_atom_site_label_3
_geom_angle
_geom_angle_site_symmetry_1
_geom_angle_site_symmetry_3
_geom_angle_publ_flag
O1 Ni1 O14 175.36(14) . . ?
O1 Ni1 N6 86.74(16) . . ?
O14 Ni1 N6 88.67(17) . . ?
O1 Ni1 N1 93.07(15) . . ?
O14 Ni1 N1 91.52(16) . . ?
N6 Ni1 N1 179.7(2) . . ?
O1 Ni1 O15 92.47(14) . . ?
O14 Ni1 O15 88.40(15) . . ?
N6 Ni1 O15 91.64(18) . . ?
N1 Ni1 O15 88.19(17) . . ?
O1 Ni1 O2 89.42(12) . . ?
O14 Ni1 O2 89.88(14) . . ?
N6 Ni1 O2 90.56(16) . . ?
N1 Ni1 O2 89.62(15) . . ?
O15 Ni1 O2 177.18(15) . . ?
O1 Ni2 N2 90.22(14) . . ?
O1 Ni2 O16 176.93(13) . . ?
N2 Ni2 O16 86.78(15) . . ?
O1 Ni2 N3 91.81(14) . . ?
N2 Ni2 N3 176.90(15) . . ?
O16 Ni2 N3 91.21(15) . . ?
O1 Ni2 O7 89.60(13) . 2_755 ?
N2 Ni2 O7 95.32(14) . 2_755 ?
O16 Ni2 O7 90.00(14) . 2_755 ?
N3 Ni2 O7 87.03(15) . 2_755 ?
O1 Ni2 O3 89.61(12) . . ?
N2 Ni2 O3 87.41(14) . . ?
O16 Ni2 O3 90.93(14) . . ?
N3 Ni2 O3 90.26(15) . . ?
O7 Ni2 O3 177.15(13) 2_755 . ?
O1 Ni3 O17 175.12(14) . . ?
O1 Ni3 N4 87.42(15) . . ?
O17 Ni3 N4 88.37(16) . . ?
O1 Ni3 N5 91.30(15) . . ?
O17 Ni3 N5 92.94(16) . . ?
N4 Ni3 N5 178.53(16) . . ?
O1 Ni3 O6 90.56(13) . . ?
O17 Ni3 O6 92.28(15) . . ?
N4 Ni3 O6 95.19(15) . . ?
N5 Ni3 O6 84.11(16) . . ?
O1 Ni3 O4 89.28(12) . . ?
O17 Ni3 O4 88.24(13) . . ?
N4 Ni3 O4 89.85(15) . . ?
N5 Ni3 O4 90.84(15) . . ?
O6 Ni3 O4 174.94(14) . . ?
O5 S1 O4 109.1(2) . . ?
O5 S1 O3 108.6(2) . . ?
O4 S1 O3 109.6(2) . . ?
O5 S1 O2 109.1(2) . . ?
O4 S1 O2 110.22(19) . . ?
O3 S1 O2 110.07(19) . . ?
O8 S2 O6 110.3(2) . . ?
O8 S2 O9 110.0(3) . . ?
O6 S2 O9 110.1(3) . . ?
O8 S2 O7 110.2(2) . . ?
O6 S2 O7 108.0(2) . . ?
O9 S2 O7 108.2(2) . . ?
O107 S3 O107 180.000(5) 2_666 . ?
O107 S3 O104 46.8(17) 2_666 . ?
O107 S3 O104 133.2(17) . . ?
O107 S3 O104 133.2(17) 2_666 2_666 ?
O107 S3 O104 46.8(17) . 2_666 ?
O104 S3 O104 180.000(3) . 2_666 ?
O107 S3 O102 125.9(15) 2_666 . ?
O107 S3 O102 54.1(15) . . ?
O104 S3 O102 80.4(12) . . ?
O104 S3 O102 99.6(12) 2_666 . ?
O107 S3 O102 54.1(15) 2_666 2_666 ?
O107 S3 O102 125.9(15) . 2_666 ?
O104 S3 O102 99.6(12) . 2_666 ?
O104 S3 O102 80.4(12) 2_666 2_666 ?
O102 S3 O102 180.000(2) . 2_666 ?
O107 S3 O101 77.9(14) 2_666 . ?
O107 S3 O101 102.1(14) . . ?
O104 S3 O101 109.6(12) . . ?
O104 S3 O101 70.4(12) 2_666 . ?
O102 S3 O101 118.1(8) . . ?
O102 S3 O101 61.9(8) 2_666 . ?
O107 S3 O101 102.1(14) 2_666 2_666 ?
O107 S3 O101 77.9(14) . 2_666 ?
O104 S3 O101 70.4(12) . 2_666 ?
O104 S3 O101 109.6(12) 2_666 2_666 ?
O102 S3 O101 61.9(8) . 2_666 ?
O102 S3 O101 118.1(8) 2_666 2_666 ?
O101 S3 O101 180.000(3) . 2_666 ?
O107 S3 O109 134(3) 2_666 . ?
O107 S3 O109 46(3) . . ?
O104 S3 O109 145(2) . . ?
O104 S3 O109 35(2) 2_666 . ?
O102 S3 O109 81(3) . . ?
O102 S3 O109 99(3) 2_666 . ?
O101 S3 O109 56(3) . . ?
O101 S3 O109 124(3) 2_666 . ?
O107 S3 O109 46(3) 2_666 2_666 ?
O107 S3 O109 134(3) . 2_666 ?
O104 S3 O109 35(2) . 2_666 ?
O104 S3 O109 145(2) 2_666 2_666 ?
O102 S3 O109 99(3) . 2_666 ?
O102 S3 O109 81(3) 2_666 2_666 ?
O101 S3 O109 124(3) . 2_666 ?
O101 S3 O109 56(3) 2_666 2_666 ?
O109 S3 O109 180.000(4) . 2_666 ?
O107 S3 O103 72.6(16) 2_666 2_666 ?
O107 S3 O103 107.4(16) . 2_666 ?
O104 S3 O103 54.6(12) . 2_666 ?
O104 S3 O103 125.4(12) 2_666 2_666 ?
O102 S3 O103 66.2(7) . 2_666 ?
O102 S3 O103 113.8(7) 2_666 2_666 ?
O101 S3 O103 71.9(7) . 2_666 ?
O101 S3 O103 108.1(7) 2_666 2_666 ?
O109 S3 O103 91(3) . 2_666 ?
O109 S3 O103 89(3) 2_666 2_666 ?
O107 S3 O103 107.4(16) 2_666 . ?
O107 S3 O103 72.6(16) . . ?
O104 S3 O103 125.4(12) . . ?
O104 S3 O103 54.6(12) 2_666 . ?
O102 S3 O103 113.8(7) . . ?
O102 S3 O103 66.2(7) 2_666 . ?
O101 S3 O103 108.1(7) . . ?
O101 S3 O103 71.9(7) 2_666 . ?
O109 S3 O103 89(3) . . ?
O109 S3 O103 91(3) 2_666 . ?
O103 S3 O103 180.0(8) 2_666 . ?
Ni3 O1 Ni2 113.10(14) . . ?
Ni3 O1 Ni1 113.27(14) . . ?
Ni2 O1 Ni1 112.33(14) . . ?
Ni3 O1 H1 115.1 . . ?
Ni2 O1 H1 94.9 . . ?
Ni1 O1 H1 106.7 . . ?
S1 O2 Ni1 121.98(19) . . ?
S1 O3 Ni2 121.78(19) . . ?
S1 O4 Ni3 122.49(18) . . ?
S2 O6 Ni3 136.9(2) . . ?
S2 O7 Ni2 126.00(19) . 2_755 ?
Ni1 O14 H14 119.3 . . ?
Ni1 O14 H15 110.4 . . ?
H14 O14 H15 104.7 . . ?
Ni1 O15 H16 114.9 . . ?
Ni1 O15 H17 124.7 . . ?
H16 O15 H17 91.9 . . ?
Ni2 O16 H18 124.2 . . ?
Ni2 O16 H19 102.9 . . ?
H18 O16 H19 117.8 . . ?
Ni3 O17 H20 130.3 . . ?
Ni3 O17 H21 103.7 . . ?
H20 O17 H21 110.7 . . ?
H22 O18 H23 106 . . ?
H24 O19 H25 95.7 . . ?
O221 O222 O223 161(3) . . ?
N2 N1 Ni1 113.8(3) . . ?
N2 N1 H2 107(4) . . ?
Ni1 N1 H2 105(4) . . ?
N2 N1 H3 95(3) . . ?
Ni1 N1 H3 121(3) . . ?
H2 N1 H3 114(5) . . ?
N1 N2 Ni2 113.0(3) . . ?
N1 N2 H4 104(4) . . ?
Ni2 N2 H4 114(4) . . ?
N1 N2 H5 112(4) . . ?
Ni2 N2 H5 111(4) . . ?
H4 N2 H5 102(5) . . ?
N4 N3 Ni2 112.7(3) . . ?
N4 N3 H6 110(4) . . ?
Ni2 N3 H6 103(4) . . ?
N4 N3 H7 110(3) . . ?
Ni2 N3 H7 110(3) . . ?
H6 N3 H7 111(5) . . ?
N3 N4 Ni3 112.2(3) . . ?
N3 N4 H8 103(4) . . ?
Ni3 N4 H8 107(4) . . ?
N3 N4 H9 106(4) . . ?
Ni3 N4 H9 112(4) . . ?
H8 N4 H9 117(5) . . ?
N6 N5 Ni3 112.9(3) . . ?
N6 N5 H10 109(4) . . ?
Ni3 N5 H10 106(4) . . ?
N6 N5 H11 108(4) . . ?
Ni3 N5 H11 115(4) . . ?
H10 N5 H11 105(6) . . ?
N5 N6 Ni1 111.4(3) . . ?
N5 N6 H12 106(4) . . ?
Ni1 N6 H12 118(4) . . ?
N5 N6 H13 109(4) . . ?
Ni1 N6 H13 107(4) . . ?
H12 N6 H13 106(6) . . ?

loop_
_geom_bond_atom_site_label_1
_geom_bond_atom_site_label_2
_geom_bond_distance
_geom_bond_site_symmetry_2
_geom_bond_publ_flag
Ni1 O1 2.033(3) . ?
Ni1 O14 2.068(4) . ?
Ni1 N6 2.091(4) . ?
Ni1 N1 2.094(4) . ?
Ni1 O15 2.119(4) . ?
Ni1 O2 2.133(3) . ?
Ni2 O1 2.031(3) . ?
Ni2 N2 2.073(4) . ?
Ni2 O16 2.074(4) . ?
Ni2 N3 2.090(4) . ?
Ni2 O7 2.131(3) 2_755 ?
Ni2 O3 2.139(3) . ?
Ni3 O1 2.026(3) . ?
Ni3 O17 2.061(3) . ?
Ni3 N4 2.086(4) . ?
Ni3 N5 2.089(4) . ?
Ni3 O6 2.116(3) . ?
Ni3 O4 2.131(3) . ?
S1 O5 1.469(3) . ?
S1 O4 1.470(3) . ?
S1 O3 1.479(3) . ?
S1 O2 1.483(3) . ?
S2 O8 1.460(4) . ?
S2 O6 1.463(3) . ?
S2 O9 1.466(4) . ?
S2 O7 1.483(3) . ?
S3 O107 1.39(3) 2_666 ?
S3 O107 1.39(3) . ?
S3 O104 1.40(2) . ?
S3 O104 1.40(2) 2_666 ?
S3 O102 1.409(14) . ?
S3 O102 1.409(14) 2_666 ?
S3 O101 1.473(14) . ?
S3 O101 1.473(14) 2_666 ?
S3 O109 1.48(6) . ?
S3 O109 1.48(6) 2_666 ?
S3 O103 1.502(12) 2_666 ?
S3 O103 1.502(12) . ?
O1 H1 0.8101 . ?
O7 Ni2 2.131(3) 2_755 ?
O101 O106 0.79(3) . ?
O101 O109 1.39(7) . ?
O101 O102 1.482(19) 2_666 ?
O101 O104 1.66(3) 2_666 ?
O101 O103 1.748(18) 2_666 ?
O101 O107 1.80(3) 2_666 ?
O102 O105 0.787(19) . ?
O102 O107 1.27(4) . ?
O102 O101 1.482(19) 2_666 ?
O102 O103 1.591(18) 2_666 ?
O102 O104 1.81(3) . ?
O103 O108 0.60(3) . ?
O103 O104 1.34(3) 2_666 ?
O103 O102 1.591(18) 2_666 ?
O103 O107 1.72(4) . ?
O103 O101 1.748(18) 2_666 ?
O104 O109 0.87(6) 2_666 ?
O104 O108 1.01(4) 2_666 ?
O104 O107 1.11(4) 2_666 ?
O104 O106 1.20(4) 2_666 ?
O104 O103 1.34(3) 2_666 ?
O104 O101 1.66(3) 2_666 ?
O104 O105 1.69(3) 2_666 ?
O105 O107 0.73(3) . ?
O105 O109 1.32(7) . ?
O105 O104 1.69(3) 2_666 ?
O106 O109 0.74(6) . ?
O106 O104 1.20(4) 2_666 ?
O106 O107 1.80(4) . ?
O107 O104 1.11(4) 2_666 ?
O107 O109 1.12(7) . ?
O107 O108 1.37(5) . ?
O107 O101 1.80(3) 2_666 ?
O108 O104 1.01(4) 2_666 ?
O108 O109 1.81(7) . ?
O109 O104 0.87(6) 2_666 ?
O14 H14 0.915 . ?
O14 H15 0.977 . ?
O15 H16 0.8136 . ?
O15 H17 1.003 . ?
O16 H18 0.7582 . ?
O16 H19 0.7214 . ?
O17 H20 0.8465 . ?
O17 H21 0.8378 . ?
O18 H22 0.943 . ?
O18 H23 0.868 . ?
O19 H24 1.0402 . ?
O19 H25 0.9373 . ?
O201 O202 0.71(2) . ?
O211 O212 0.691(14) . ?
O221 O222 1.28(3) . ?
O222 O223 1.39(5) . ?
N1 N2 1.470(6) . ?
N1 H2 0.84(7) . ?
N1 H3 0.96(6) . ?
N2 H4 0.89(6) . ?
N2 H5 0.88(6) . ?
N3 N4 1.454(5) . ?
N3 H6 0.88(6) . ?
N3 H7 0.99(6) . ?
N4 H8 0.86(6) . ?
N4 H9 0.89(6) . ?
N5 N6 1.448(6) . ?
N5 H10 0.86(7) . ?
N5 H11 0.82(7) . ?
N6 H12 0.92(7) . ?
N6 H13 0.83(7) . ?

loop_
_geom_hbond_atom_site_label_D
_geom_hbond_atom_site_label_H
_geom_hbond_atom_site_label_A
_geom_hbond_distance_DH
_geom_hbond_distance_HA
_geom_hbond_distance_DA
_geom_hbond_angle_DHA
_geom_hbond_site_symmetry_A
O1 H1 O7 0.81 2.5 2.934(4) 115.2 2_755
O1 H1 O8 0.81 2.09 2.883(5) 164.3 2_755
O14 H14 O101 0.92 1.86 2.615(16) 138.4 2_666
O14 H14 O102 0.92 1.91 2.773(15) 156.8 .
O14 H14 O105 0.92 1.85 2.718(19) 157.6 .
O14 H14 O107 0.92 1.77 2.64(3) 158.5 .
O14 H15 O211 0.98 1.75 2.708(11) 165.3 .
O14 H15 O212 0.98 1.69 2.659(13) 171.6 .
O15 H16 O8 0.81 1.95 2.731(6) 161.6 2_755
O15 H17 O221 1 2.05 2.958(15) 149.1 2_666
O16 H18 O102 0.76 1.92 2.615(15) 152.8 2_665
O16 H18 O103 0.76 2.02 2.726(12) 155.4 1_554
O16 H18 O104 0.76 2.12 2.81(3) 150 2_665
O16 H18 O108 0.76 2.1 2.77(3) 148.5 1_554
O16 H19 O201 0.72 1.97 2.679(9) 170.2 .
O16 H19 O202 0.72 2.04 2.71(2) 153.7 .
O17 H20 O18 0.85 1.91 2.716(6) 158.8 1_545
O17 H21 O101 0.84 1.99 2.830(14) 179 1_545
O17 H21 O103 0.84 1.99 2.595(13) 128.8 2_656
O17 H21 O106 0.84 1.96 2.75(3) 156.8 1_545
O17 H21 O109 0.84 2.2 2.91(7) 142.1 1_545
O18 H22 O5 0.94 1.92 2.846(6) 167.1 2_665
O18 H23 O9 0.87 1.91 2.739(6) 158.9 1_565
O19 H24 O7 1.04 1.82 2.855(7) 171.2 .
O19 H25 O221 0.94 2.2 2.963(16) 138.5 1_645
O19 H25 O222 0.94 1.91 2.85(2) 172.5 1_645
N1 H2 O16 0.84(7) 2.29(7) 3.055(6) 151(5) 2_665
N1 H2 O3 0.84(7) 2.61(6) 2.990(5) 109(5) .
N1 H3 O18 0.96(6) 2.39(6) 3.207(6) 143(5) .
N1 H3 O102 0.96(6) 2.60(6) 2.948(15) 102(4) .
N1 H3 O105 0.96(6) 2.43(6) 2.97(2) 115(4) .
N2 H4 O9 0.89(6) 2.34(6) 3.070(6) 139(5) 2_755
N2 H4 O18 0.89(6) 2.55(6) 3.012(6) 113(4) .
N2 H5 O3 0.88(6) 2.27(6) 3.076(5) 151(5) 2_665
N3 H6 O3 0.88(6) 2.65(6) 2.997(5) 105(4) .
N3 H6 O4 0.88(6) 2.56(6) 2.990(5) 111(4) .
N3 H6 O17 0.88(6) 2.30(6) 3.096(5) 149(5) 2_655
N3 H7 O103 0.99(6) 2.38(6) 2.949(12) 116(4) 1_554
N3 H7 O108 0.99(6) 2.17(7) 2.90(3) 130(5) 1_554
N3 H7 O212 0.99(6) 2.53(6) 3.238(15) 128(4) 1_554
N4 H8 O8 0.86(6) 2.18(6) 2.903(6) 142(5) .
N4 H9 O4 0.89(6) 2.38(6) 3.170(5) 149(5) 2_655
N4 H9 O5 0.89(6) 2.83(6) 3.644(6) 153(5) 2_655
N5 H10 O2 0.86(7) 2.57(6) 2.986(6) 111(5) .
N5 H10 O14 0.86(7) 2.27(7) 3.057(6) 153(5) 2_656
N5 H11 O101 0.82(7) 2.37(6) 2.889(15) 122(5) 1_545
N5 H11 O106 0.82(7) 2.33(7) 2.98(3) 136(6) 1_545
N6 H12 O2 0.92(7) 2.37(7) 3.169(6) 146(5) 2_656
N6 H13 O19 0.83(7) 2.38(7) 3.204(9) 173(6) .
